data_4320341
loop_
_publ_author_name
'Jack Silver'
'Christopher S. Frampton'
'George R. Fern'
'Dominic A. Davies'
'John R. Miller'
'Jose L. Sosa-Sanchez'

_publ_contact_author
;
Dr Christopher S. Frampton
Department of Chemistry
Roche Discovery Welwyn
Welwyn Garden City
Hertfordshire
AL7 3AY
U.K.
;
_publ_contact_author_email christopher.frampton@roche.com
_publ_contact_author_fax 44(1707)366907
_publ_contact_author_phone 44(1707)366272
_publ_section_title
;
 Novel Seven Coordination Geometry of Sn(IV): Crystal Structures of
 Phthalocyaninato Bis(undecylcarboxylato)Sn(IV), Its Si(IV) Analogue, and
 Phthalocyaninato Bis(chloro)silicon(IV). The Electrochemistry of the
 Si(IV) Analogue and Related Compounds
;
_journal_name_full 'Inorganic Chemistry'
_journal_page_first 5434
_journal_page_last 5439
_journal_paper_doi 10.1021/ic001120a
_journal_volume 40
_journal_year 2001
_chemical_formula_sum 'C32 H16 Cl2 N8 Si'
_chemical_formula_weight 611.52
_chemical_name_systematic
;
Phthalocyaninato bis(chloro)silicon(IV)
;
_space_group_IT_number 14
_symmetry_cell_setting monoclinic
_symmetry_space_group_name_Hall '-P 2yn'
_symmetry_space_group_name_H-M 'P 1 21/n 1'
_atom_sites_solution_hydrogens geom
_atom_sites_solution_primary direct
_atom_sites_solution_secondary difmap
_audit_creation_method SHELXL-97
_cell_angle_alpha 90.00
_cell_angle_beta 97.74(3)
_cell_angle_gamma 90.00
_cell_formula_units_Z 2
_cell_length_a 8.997(2)
_cell_length_b 14.582(4)
_cell_length_c 10.129(4)
_cell_measurement_reflns_used 7490
_cell_measurement_temperature 123(1)
_cell_measurement_theta_max 26.37
_cell_measurement_theta_min 2.46
_cell_volume 1316.8(7)
_computing_cell_refinement 'SMART & SAINT (Bruker AXS, 1995)'
_computing_data_collection 'SMART (Bruker AXS, 1995)'
_computing_data_reduction 'SAINT (Bruker AXS, 1995)'
_computing_molecular_graphics 'SHELXTL (Sheldrick, 1994)'
_computing_publication_material 'SHELXTL (Sheldrick, 1994)'
_computing_structure_refinement 'SHELXTL (Sheldrick, 1994)'
_computing_structure_solution 'SHELXTL (Sheldrick, 1994)'
_diffrn_ambient_temperature 123(1)
_diffrn_detector_area_resol_mean 8.192
_diffrn_measured_fraction_theta_full 0.998
_diffrn_measurement_device_type 'Bruker AXS 1K CCD area detector'
_diffrn_measurement_method '\w rotation with narrow frames'
_diffrn_radiation_monochromator graphite
_diffrn_radiation_source 'fine-focus sealed tube'
_diffrn_radiation_type MoK\a
_diffrn_radiation_wavelength 0.71073
_diffrn_reflns_av_R_equivalents 0.0420
_diffrn_reflns_av_sigmaI/netI 0.0303
_diffrn_reflns_limit_h_max 11
_diffrn_reflns_limit_h_min -11
_diffrn_reflns_limit_k_max 18
_diffrn_reflns_limit_k_min -18
_diffrn_reflns_limit_l_max 12
_diffrn_reflns_limit_l_min -12
_diffrn_reflns_number 12793
_diffrn_reflns_theta_full 26.37
_diffrn_reflns_theta_max 26.37
_diffrn_reflns_theta_min 2.46
_diffrn_standards_decay_% none
_diffrn_standards_number 'see text'
_exptl_absorpt_coefficient_mu 0.334
_exptl_absorpt_correction_type none
_exptl_crystal_colour Purple
_exptl_crystal_density_diffrn 1.542
_exptl_crystal_density_meas ?
_exptl_crystal_density_method 'not measured'
_exptl_crystal_description Prism
_exptl_crystal_F_000 624
_exptl_crystal_size_max 0.22
_exptl_crystal_size_mid 0.10
_exptl_crystal_size_min 0.06
_refine_diff_density_max 0.376
_refine_diff_density_min -0.316
_refine_ls_extinction_method none
_refine_ls_goodness_of_fit_ref 1.008
_refine_ls_hydrogen_treatment mixed
_refine_ls_matrix_type full
_refine_ls_number_parameters 196
_refine_ls_number_reflns 2689
_refine_ls_number_restraints 0
_refine_ls_restrained_S_all 1.008
_refine_ls_R_factor_all 0.0500
_refine_ls_R_factor_gt 0.0395
_refine_ls_shift/su_max 0.000
_refine_ls_shift/su_mean 0.000
_refine_ls_structure_factor_coef Fsqd
_refine_ls_weighting_details 'calc w=1/[\s^2^(Fo^2^)+(0.0400P)^2^+1.5000P] where P=(Fo^2^+2Fc^2^)/3'
_refine_ls_weighting_scheme calc
_refine_ls_wR_factor_gt 0.0892
_refine_ls_wR_factor_ref 0.0943
_reflns_number_gt 2329
_reflns_number_total 2689
_reflns_threshold_expression >2sigma(I)
_cod_data_source_file ic001120a_2.cif
_cod_data_source_block csf47s
_cod_depositor_comments
;
The following automatic conversions were performed:

'_symmetry_cell_setting' value 'Monoclinic' changed to 'monoclinic'
according to the built-in table from CIF Core dictionary named
'cif_core.dic' version 2.4.1 from 2010-06-29.

Automatic conversion script
Id: cif_fix_values 1646 2011-03-28 12:23:43Z adriana 

The following automatic conversions were performed:

'_exptl_crystal_density_meas' value 'Not_measured' was changed to '?'
- the value is perceived as not measured.

Automatic conversion script
Id: cif_fix_values 3008 2015-01-20 13:52:24Z robertas 
;
_cod_original_cell_volume 1316.9(7)
_cod_database_code 4320341

loop_
_symmetry_equiv_pos_as_xyz
'x, y, z'
'-x+1/2, y+1/2, -z+1/2'
'-x, -y, -z'
'x-1/2, -y-1/2, z-1/2'

loop_
_atom_site_label
_atom_site_type_symbol
_atom_site_fract_x
_atom_site_fract_y
_atom_site_fract_z
_atom_site_U_iso_or_equiv
_atom_site_adp_type
_atom_site_occupancy
_atom_site_symmetry_multiplicity
_atom_site_calc_flag
_atom_site_refinement_flags
_atom_site_disorder_assembly
_atom_site_disorder_group
Si1 Si 0.5000 0.0000 0.5000 0.01513(18) Uani 1 2 d S . .
Cl1 Cl 0.56059(5) 0.02910(3) 0.30147(5) 0.01864(14) Uani 1 1 d . . .
N1 N 0.84684(18) -0.07931(12) 0.60708(17) 0.0187(4) Uani 1 1 d . . .
N2 N 0.68320(18) 0.05379(11) 0.57913(16) 0.0165(4) Uani 1 1 d . . .
N3 N 0.61086(18) 0.21381(12) 0.59280(16) 0.0182(4) Uani 1 1 d . . .
N4 N 0.40457(18) 0.11645(11) 0.49796(16) 0.0159(3) Uani 1 1 d . . .
C1 C 0.8181(2) 0.00874(14) 0.6168(2) 0.0179(4) Uani 1 1 d . . .
C2 C 0.9315(2) 0.07398(14) 0.6710(2) 0.0181(4) Uani 1 1 d . . .
C3 C 1.0823(2) 0.06264(15) 0.7198(2) 0.0200(4) Uani 1 1 d . . .
H3A H 1.1285 0.0040 0.7233 0.024 Uiso 1 1 calc R . .
C4 C 1.1623(2) 0.14080(15) 0.7631(2) 0.0224(5) Uani 1 1 d . . .
H4A H 1.2655 0.1356 0.7976 0.027 Uiso 1 1 calc R . .
C5 C 1.0938(2) 0.22756(15) 0.7570(2) 0.0211(4) Uani 1 1 d . . .
H5A H 1.1518 0.2798 0.7871 0.025 Uiso 1 1 calc R . .
C6 C 0.9434(2) 0.23862(14) 0.7080(2) 0.0192(4) Uani 1 1 d . . .
H6A H 0.8970 0.2973 0.7036 0.023 Uiso 1 1 calc R . .
C7 C 0.8634(2) 0.15983(14) 0.66564(19) 0.0176(4) Uani 1 1 d . . .
C8 C 0.7083(2) 0.14596(14) 0.6092(2) 0.0178(4) Uani 1 1 d . . .
C9 C 0.4704(2) 0.19900(14) 0.54144(19) 0.0172(4) Uani 1 1 d . . .
C10 C 0.3624(2) 0.27271(14) 0.51931(19) 0.0183(4) Uani 1 1 d . . .
C11 C 0.3749(2) 0.36636(15) 0.5444(2) 0.0232(5) Uani 1 1 d . . .
H11A H 0.4662 0.3930 0.5850 0.028 Uiso 1 1 calc R . .
C12 C 0.2475(3) 0.41917(15) 0.5071(2) 0.0259(5) Uani 1 1 d . . .
H12A H 0.2518 0.4835 0.5220 0.031 Uiso 1 1 calc R . .
C13 C 0.1129(2) 0.37953(15) 0.4479(2) 0.0242(5) Uani 1 1 d . . .
H13A H 0.0276 0.4176 0.4249 0.029 Uiso 1 1 calc R . .
C14 C 0.1010(2) 0.28652(15) 0.4222(2) 0.0211(4) Uani 1 1 d . . .
H14A H 0.0099 0.2599 0.3813 0.025 Uiso 1 1 calc R . .
C15 C 0.2291(2) 0.23361(14) 0.45922(19) 0.0183(4) Uani 1 1 d . . .
C16 C 0.2572(2) 0.13638(14) 0.4467(2) 0.0172(4) Uani 1 1 d . . .

loop_
_atom_site_aniso_label
_atom_site_aniso_U_11
_atom_site_aniso_U_22
_atom_site_aniso_U_33
_atom_site_aniso_U_23
_atom_site_aniso_U_13
_atom_site_aniso_U_12
Si1 0.0118(4) 0.0150(4) 0.0178(4) -0.0005(3) -0.0009(3) 0.0019(3)
Cl1 0.0180(2) 0.0190(3) 0.0186(2) 0.00040(18) 0.00131(18) 0.00209(18)
N1 0.0155(8) 0.0200(9) 0.0197(9) 0.0005(7) -0.0015(7) 0.0022(7)
N2 0.0139(8) 0.0161(8) 0.0190(8) 0.0002(7) 0.0004(6) 0.0023(7)
N3 0.0171(8) 0.0178(9) 0.0190(9) -0.0010(7) -0.0004(7) 0.0021(7)
N4 0.0130(8) 0.0167(8) 0.0174(8) -0.0005(7) -0.0004(6) 0.0026(6)
C1 0.0147(9) 0.0208(11) 0.0176(10) 0.0019(8) 0.0001(7) 0.0027(8)
C2 0.0170(10) 0.0197(11) 0.0173(10) 0.0001(8) 0.0006(8) 0.0005(8)
C3 0.0163(10) 0.0209(10) 0.0222(10) 0.0021(8) -0.0001(8) 0.0024(8)
C4 0.0137(10) 0.0282(12) 0.0245(11) 0.0011(9) -0.0008(8) -0.0002(8)
C5 0.0197(10) 0.0216(11) 0.0218(10) -0.0022(8) 0.0016(8) -0.0048(8)
C6 0.0184(10) 0.0187(10) 0.0204(10) -0.0005(8) 0.0027(8) 0.0005(8)
C7 0.0154(10) 0.0217(10) 0.0156(10) 0.0015(8) 0.0014(7) 0.0010(8)
C8 0.0173(10) 0.0191(10) 0.0168(10) -0.0001(8) 0.0021(8) -0.0002(8)
C9 0.0181(10) 0.0172(10) 0.0161(10) -0.0014(8) 0.0017(7) 0.0017(8)
C10 0.0176(10) 0.0202(10) 0.0165(9) 0.0015(8) 0.0005(8) 0.0043(8)
C11 0.0238(11) 0.0207(11) 0.0235(11) -0.0038(8) -0.0024(8) 0.0021(8)
C12 0.0313(12) 0.0178(11) 0.0277(12) -0.0020(9) 0.0001(9) 0.0079(9)
C13 0.0247(11) 0.0240(11) 0.0226(11) 0.0007(9) -0.0014(9) 0.0107(9)
C14 0.0193(10) 0.0246(11) 0.0183(10) 0.0007(8) -0.0012(8) 0.0050(8)
C15 0.0184(10) 0.0207(10) 0.0159(9) -0.0004(8) 0.0025(8) 0.0028(8)
C16 0.0144(10) 0.0196(10) 0.0176(10) 0.0017(8) 0.0018(7) 0.0044(8)

loop_
_atom_type_symbol
_atom_type_description
_atom_type_scat_dispersion_real
_atom_type_scat_dispersion_imag
_atom_type_scat_source
C C 0.0033 0.0016 'International Tables Vol C Tables 4.2.6.8 and 6.1.1.4'
H H 0.0000 0.0000 'International Tables Vol C Tables 4.2.6.8 and 6.1.1.4'
N N 0.0061 0.0033 'International Tables Vol C Tables 4.2.6.8 and 6.1.1.4'
Si Si 0.0817 0.0704 'International Tables Vol C Tables 4.2.6.8 and 6.1.1.4'
Cl Cl 0.1484 0.1585 'International Tables Vol C Tables 4.2.6.8 and 6.1.1.4'

loop_
_geom_angle_atom_site_label_1
_geom_angle_atom_site_label_2
_geom_angle_atom_site_label_3
_geom_angle
_geom_angle_site_symmetry_1
_geom_angle_site_symmetry_3
_geom_angle_publ_flag
N4 Si1 N4 180.0 . 3_656 ?
N4 Si1 N2 89.96(7) . 3_656 ?
N4 Si1 N2 90.04(7) 3_656 3_656 ?
N4 Si1 N2 90.04(7) . . ?
N4 Si1 N2 89.96(7) 3_656 . ?
N2 Si1 N2 180.0 3_656 . ?
N4 Si1 Cl1 89.13(5) . . ?
N4 Si1 Cl1 90.87(5) 3_656 . ?
N2 Si1 Cl1 90.10(6) 3_656 . ?
N2 Si1 Cl1 89.90(6) . . ?
N4 Si1 Cl1 90.87(5) . 3_656 ?
N4 Si1 Cl1 89.13(5) 3_656 3_656 ?
N2 Si1 Cl1 89.90(6) 3_656 3_656 ?
N2 Si1 Cl1 90.10(6) . 3_656 ?
Cl1 Si1 Cl1 180.0 . 3_656 ?
C16 N1 C1 120.81(17) 3_656 . ?
C1 N2 C8 106.70(16) . . ?
C1 N2 Si1 126.64(14) . . ?
C8 N2 Si1 126.66(13) . . ?
C9 N3 C8 120.87(18) . . ?
C16 N4 C9 106.43(16) . . ?
C16 N4 Si1 126.74(13) . . ?
C9 N4 Si1 126.77(13) . . ?
N1 C1 N2 127.95(18) . . ?
N1 C1 C2 122.25(18) . . ?
N2 C1 C2 109.80(17) . . ?
C3 C2 C7 121.63(19) . . ?
C3 C2 C1 131.37(19) . . ?
C7 C2 C1 106.99(17) . . ?
C2 C3 C4 117.06(19) . . ?
C2 C3 H3A 121.5 . . ?
C4 C3 H3A 121.5 . . ?
C3 C4 C5 121.32(19) . . ?
C3 C4 H4A 119.3 . . ?
C5 C4 H4A 119.3 . . ?
C6 C5 C4 121.44(19) . . ?
C6 C5 H5A 119.3 . . ?
C4 C5 H5A 119.3 . . ?
C5 C6 C7 116.97(19) . . ?
C5 C6 H6A 121.5 . . ?
C7 C6 H6A 121.5 . . ?
C6 C7 C2 121.58(18) . . ?
C6 C7 C8 131.84(19) . . ?
C2 C7 C8 106.57(18) . . ?
N3 C8 N2 127.80(18) . . ?
N3 C8 C7 122.27(19) . . ?
N2 C8 C7 109.92(17) . . ?
N3 C9 N4 127.84(18) . . ?
N3 C9 C10 121.88(18) . . ?
N4 C9 C10 110.26(17) . . ?
C15 C10 C11 121.73(19) . . ?
C15 C10 C9 106.55(18) . . ?
C11 C10 C9 131.69(19) . . ?
C12 C11 C10 116.8(2) . . ?
C12 C11 H11A 121.6 . . ?
C10 C11 H11A 121.6 . . ?
C11 C12 C13 121.4(2) . . ?
C11 C12 H12A 119.3 . . ?
C13 C12 H12A 119.3 . . ?
C14 C13 C12 121.72(19) . . ?
C14 C13 H13A 119.1 . . ?
C12 C13 H13A 119.1 . . ?
C13 C14 C15 116.84(19) . . ?
C13 C14 H14A 121.6 . . ?
C15 C14 H14A 121.6 . . ?
C10 C15 C14 121.52(19) . . ?
C10 C15 C16 106.78(17) . . ?
C14 C15 C16 131.71(19) . . ?
N1 C16 N4 127.85(18) 3_656 . ?
N1 C16 C15 122.17(18) 3_656 . ?
N4 C16 C15 109.98(17) . . ?

loop_
_geom_bond_atom_site_label_1
_geom_bond_atom_site_label_2
_geom_bond_distance
_geom_bond_site_symmetry_2
_geom_bond_publ_flag
Si1 N4 1.9017(17) . ?
Si1 N4 1.9018(17) 3_656 ?
Si1 N2 1.9023(17) 3_656 ?
Si1 N2 1.9023(17) . ?
Si1 Cl1 2.1947(9) . ?
Si1 Cl1 2.1947(9) 3_656 ?
N1 C16 1.315(3) 3_656 ?
N1 C1 1.316(3) . ?
N2 C1 1.387(2) . ?
N2 C8 1.390(3) . ?
N3 C9 1.318(3) . ?
N3 C8 1.317(3) . ?
N4 C16 1.388(2) . ?
N4 C9 1.387(3) . ?
C1 C2 1.448(3) . ?
C2 C3 1.390(3) . ?
C2 C7 1.392(3) . ?
C3 C4 1.388(3) . ?
C3 H3A 0.9500 . ?
C4 C5 1.405(3) . ?
C4 H4A 0.9500 . ?
C5 C6 1.387(3) . ?
C5 H5A 0.9500 . ?
C6 C7 1.393(3) . ?
C6 H6A 0.9500 . ?
C7 C8 1.449(3) . ?
C9 C10 1.446(3) . ?
C10 C15 1.392(3) . ?
C10 C11 1.391(3) . ?
C11 C12 1.391(3) . ?
C11 H11A 0.9500 . ?
C12 C13 1.402(3) . ?
C12 H12A 0.9500 . ?
C13 C14 1.383(3) . ?
C13 H13A 0.9500 . ?
C14 C15 1.396(3) . ?
C14 H14A 0.9500 . ?
C15 C16 1.449(3) . ?
C16 N1 1.315(3) 3_656 ?

loop_
_geom_torsion_atom_site_label_1
_geom_torsion_atom_site_label_2
_geom_torsion_atom_site_label_3
_geom_torsion_atom_site_label_4
_geom_torsion
_geom_torsion_site_symmetry_1
_geom_torsion_site_symmetry_2
_geom_torsion_site_symmetry_3
_geom_torsion_site_symmetry_4
_geom_torsion_publ_flag
N4 Si1 N2 C1 178.82(17) . . . . ?
N4 Si1 N2 C1 -1.18(17) 3_656 . . . ?
N2 Si1 N2 C1 0(13) 3_656 . . . ?
Cl1 Si1 N2 C1 -92.05(16) . . . . ?
Cl1 Si1 N2 C1 87.95(16) 3_656 . . . ?
N4 Si1 N2 C8 -1.87(17) . . . . ?
N4 Si1 N2 C8 178.13(17) 3_656 . . . ?
N2 Si1 N2 C8 180(13) 3_656 . . . ?
Cl1 Si1 N2 C8 87.26(16) . . . . ?
Cl1 Si1 N2 C8 -92.74(16) 3_656 . . . ?
N4 Si1 N4 C16 -126(9) 3_656 . . . ?
N2 Si1 N4 C16 -2.37(17) 3_656 . . . ?
N2 Si1 N4 C16 177.63(17) . . . . ?
Cl1 Si1 N4 C16 87.73(16) . . . . ?
Cl1 Si1 N4 C16 -92.27(16) 3_656 . . . ?
N4 Si1 N4 C9 58(9) 3_656 . . . ?
N2 Si1 N4 C9 -178.95(17) 3_656 . . . ?
N2 Si1 N4 C9 1.05(17) . . . . ?
Cl1 Si1 N4 C9 -88.85(16) . . . . ?
Cl1 Si1 N4 C9 91.15(16) 3_656 . . . ?
C16 N1 C1 N2 1.9(3) 3_656 . . . ?
C16 N1 C1 C2 -177.72(19) 3_656 . . . ?
C8 N2 C1 N1 179.9(2) . . . . ?
Si1 N2 C1 N1 -0.7(3) . . . . ?
C8 N2 C1 C2 -0.4(2) . . . . ?
Si1 N2 C1 C2 178.98(13) . . . . ?
N1 C1 C2 C3 0.7(4) . . . . ?
N2 C1 C2 C3 -179.0(2) . . . . ?
N1 C1 C2 C7 179.61(19) . . . . ?
N2 C1 C2 C7 -0.1(2) . . . . ?
C7 C2 C3 C4 0.0(3) . . . . ?
C1 C2 C3 C4 178.8(2) . . . . ?
C2 C3 C4 C5 -0.4(3) . . . . ?
C3 C4 C5 C6 0.3(3) . . . . ?
C4 C5 C6 C7 0.2(3) . . . . ?
C5 C6 C7 C2 -0.5(3) . . . . ?
C5 C6 C7 C8 -179.4(2) . . . . ?
C3 C2 C7 C6 0.4(3) . . . . ?
C1 C2 C7 C6 -178.61(18) . . . . ?
C3 C2 C7 C8 179.59(18) . . . . ?
C1 C2 C7 C8 0.5(2) . . . . ?
C9 N3 C8 N2 -0.6(3) . . . . ?
C9 N3 C8 C7 -179.85(19) . . . . ?
C1 N2 C8 N3 -178.5(2) . . . . ?
Si1 N2 C8 N3 2.0(3) . . . . ?
C1 N2 C8 C7 0.8(2) . . . . ?
Si1 N2 C8 C7 -178.63(13) . . . . ?
C6 C7 C8 N3 -2.4(3) . . . . ?
C2 C7 C8 N3 178.53(18) . . . . ?
C6 C7 C8 N2 178.2(2) . . . . ?
C2 C7 C8 N2 -0.8(2) . . . . ?
C8 N3 C9 N4 -0.4(3) . . . . ?
C8 N3 C9 C10 -178.38(18) . . . . ?
C16 N4 C9 N3 -177.30(19) . . . . ?
Si1 N4 C9 N3 -0.2(3) . . . . ?
C16 N4 C9 C10 0.9(2) . . . . ?
Si1 N4 C9 C10 178.03(13) . . . . ?
N3 C9 C10 C15 177.41(19) . . . . ?
N4 C9 C10 C15 -0.9(2) . . . . ?
N3 C9 C10 C11 -0.9(4) . . . . ?
N4 C9 C10 C11 -179.2(2) . . . . ?
C15 C10 C11 C12 0.3(3) . . . . ?
C9 C10 C11 C12 178.4(2) . . . . ?
C10 C11 C12 C13 0.4(3) . . . . ?
C11 C12 C13 C14 -0.9(3) . . . . ?
C12 C13 C14 C15 0.6(3) . . . . ?
C11 C10 C15 C14 -0.6(3) . . . . ?
C9 C10 C15 C14 -179.06(18) . . . . ?
C11 C10 C15 C16 179.02(19) . . . . ?
C9 C10 C15 C16 0.5(2) . . . . ?
C13 C14 C15 C10 0.1(3) . . . . ?
C13 C14 C15 C16 -179.4(2) . . . . ?
C9 N4 C16 N1 179.2(2) . . . 3_656 ?
Si1 N4 C16 N1 2.0(3) . . . 3_656 ?
C9 N4 C16 C15 -0.5(2) . . . . ?
Si1 N4 C16 C15 -177.68(13) . . . . ?
C10 C15 C16 N1 -179.75(19) . . . 3_656 ?
C14 C15 C16 N1 -0.2(4) . . . 3_656 ?
C10 C15 C16 N4 0.0(2) . . . . ?
C14 C15 C16 N4 179.5(2) . . . . ?
